data_4335267
loop_
_publ_author_name
'Ralf Haiges'
'Karl O. Christe'

_publ_contact_author_address
;
University of Southern California
Loker Hydrocarbon Research Institute and Department of Chemistry
Los Angeles, CA 90089
USA
;
_publ_contact_author_email haiges@usc.edu
_publ_contact_author_name 'Ralf Haiges'
_publ_contact_author_phone '+1 (213) 740-3197'
_publ_section_title
;
 Energetic High-Nitrogen Compounds: 5-(Trinitromethyl)-2H-tetrazole and
 -tetrazolates, Preparation, Characterization, and Conversion into
 5-(Dinitromethyl)tetrazoles
;
_journal_name_full 'Inorganic Chemistry'
_journal_page_first 7249
_journal_page_last 7260
_journal_paper_doi 10.1021/ic400919n
_journal_volume 52
_journal_year 2013
_chemical_formula_moiety 'C12 Ag4 N42 O36, 2(Ag H6 N2)'
_chemical_formula_sum 'C12 H12 Ag6 N46 O36'
_chemical_formula_weight 2023.90
_chemical_name_common AgTNTz
_chemical_name_systematic 'Silver 5-trinitromethyltetrazolate amine'
_space_group_crystal_system monoclinic
_space_group_IT_number 14
_space_group_name_Hall '-P 2ybc'
_space_group_name_H-M_alt 'P 1 21/c 1'
_symmetry_space_group_name_Hall '-P 2ybc'
_symmetry_space_group_name_H-M 'P 1 21/c 1'
_atom_sites_solution_hydrogens geom
_atom_sites_solution_primary direct
_atom_sites_solution_secondary difmap
_cell_angle_alpha 90
_cell_angle_beta 91.600(2)
_cell_angle_gamma 90
_cell_formula_units_Z 4
_cell_length_a 11.7121(19)
_cell_length_b 22.171(4)
_cell_length_c 21.479(3)
_cell_measurement_temperature 100.(2)
_cell_volume 5575.3(16)
_computing_cell_refinement 'APEX2 v2012.4-3 (Bruker AXS)'
_computing_data_collection 'Bruker Instrument Service v2012.6-0'
_computing_data_reduction 'SAINT V8.18C (Bruker AXS, 2009)'
_computing_structure_refinement 'SHELXL-97 (Sheldrick, 2008)'
_computing_structure_solution 'SHELXS-97 (Sheldrick, 2008)'
_diffrn_ambient_temperature 100.(2)
_diffrn_measured_fraction_theta_full 1.000
_diffrn_measured_fraction_theta_max 0.986
_diffrn_measurement_device_type 'Bruker APEX II CCD'
_diffrn_measurement_method 'omega- and phi-scans'
_diffrn_radiation_monochromator 'TRIUMPH curved-crystal'
_diffrn_radiation_type 'MoK\a '
_diffrn_radiation_wavelength 0.71073
_diffrn_reflns_av_R_equivalents 0.0701
_diffrn_reflns_av_sigmaI/netI 0.0457
_diffrn_reflns_limit_h_max 16
_diffrn_reflns_limit_h_min -16
_diffrn_reflns_limit_k_max 31
_diffrn_reflns_limit_k_min -31
_diffrn_reflns_limit_l_max 30
_diffrn_reflns_limit_l_min -30
_diffrn_reflns_number 130059
_diffrn_reflns_theta_full 29.00
_diffrn_reflns_theta_max 30.50
_diffrn_reflns_theta_min 1.32
_diffrn_source 'fine-focus tube'
_exptl_absorpt_coefficient_mu 2.208
_exptl_absorpt_correction_T_max 0.75
_exptl_absorpt_correction_T_min 0.48
_exptl_absorpt_correction_type multi-scan
_exptl_absorpt_process_details 'Bruker SADABS V2008/1'
_exptl_crystal_density_diffrn 2.411
_exptl_crystal_F_000 3904
_exptl_crystal_size_max 0.487
_exptl_crystal_size_mid 0.188
_exptl_crystal_size_min 0.106
_refine_diff_density_max 1.408
_refine_diff_density_min -4.710
_refine_ls_extinction_method none
_refine_ls_goodness_of_fit_ref 1.039
_refine_ls_hydrogen_treatment constr
_refine_ls_matrix_type full
_refine_ls_number_parameters 908
_refine_ls_number_reflns 16785
_refine_ls_number_restraints 0
_refine_ls_restrained_S_all 1.039
_refine_ls_R_factor_all 0.0803
_refine_ls_R_factor_gt 0.0494
_refine_ls_shift/su_max 0.028
_refine_ls_shift/su_mean 0.001
_refine_ls_structure_factor_coef Fsqd
_refine_ls_weighting_details 'calc w=1/[\s^2^(Fo^2^)+(0.0525P)^2^+45.0309P] where P=(Fo^2^+2Fc^2^)/3'
_refine_ls_weighting_scheme calc
_refine_ls_wR_factor_gt 0.1223
_refine_ls_wR_factor_ref 0.1380
_reflns_number_gt 11975
_reflns_number_total 16785
_reflns_threshold_expression >2sigma(I)
_cod_data_source_file ic400919n_si_001_7.cif
_cod_data_source_block AgTNTz
_cod_original_cell_volume 5575.3(15)
_cod_database_code 4335267

loop_
_space_group_symop_operation_xyz
'x, y, z'
'-x, y+1/2, -z+1/2'
'-x, -y, -z'
'x, -y-1/2, z-1/2'

loop_
_atom_site_type_symbol
_atom_site_label
_atom_site_fract_x
_atom_site_fract_y
_atom_site_fract_z
_atom_site_U_iso_or_equiv
_atom_site_adp_type
_atom_site_calc_flag
_atom_site_refinement_flags
_atom_site_occupancy
Ag Ag1 1.40031(3) 0.751258(18) 0.078393(17) 0.01601(8) Uani d . 1
Ag Ag2 1.11329(3) 0.81547(19) 0.024303(18) 0.01717(9) Uani d . 1
Ag Ag3 0.89698(3) 0.682938(19) -0.009698(18) 0.01785(9) Uani d . 1
Ag Ag4 0.60871(3) 0.745534(18) -0.059603(17) 0.01551(8) Uani d . 1
Ag Ag5 1.0 0.5 0 0.02090(12) Uani d S 1
Ag Ag6 0.49679(4) 0.31133(2) 0.73379(2) 0.03307(12) Uani d . 1
Ag Ag7 1.0 0 1.0 0.02910(15) Uani d S 1
C C1 0.2689(4) 0.8016(2) -0.1087(2) 0.0146(9) Uani d . 1
C C2 0.1694(4) 0.8065(3) -0.1530(2) 0.0184(10) Uani d . 1
C C3 0.7456(5) 0.6069(3) -0.1778(2) 0.0199(10) Uani d . 1
C C4 0.7408(5) 0.5710(3) -0.2363(3) 0.0238(12) Uani d . 1
C C5 0.7391(4) 0.6918(2) 0.1253(2) 0.0151(9) Uani d . 1
C C6 0.8385(4) 0.6820(3) 0.1684(2) 0.0189(10) Uani d . 1
C C7 0.7655(4) 0.8704(2) -0.0061(2) 0.0161(10) Uani d . 1
C C8 0.6681(4) 0.9128(2) -0.0042(3) 0.0182(10) Uani d . 1
C C9 1.2390(4) 0.6270(2) 0.0345(2) 0.0138(9) Uani d . 1
C C10 1.3373(4) 0.5845(2) 0.0328(2) 0.0154(9) Uani d . 1
C C11 1.2487(4) 0.8816(2) 0.2006(2) 0.0154(9) Uani d . 1
C C12 1.2382(5) 0.9182(2) 0.2573(2) 0.0192(10) Uani d . 1
N N1 0.3731(4) 0.7890(2) -0.1271(2) 0.0164(8) Uani d . 1
N N2 0.4334(3) 0.7850(2) -0.07358(19) 0.0144(8) Uani d . 1
N N3 0.3677(4) 0.7944(2) -0.02580(19) 0.0152(8) Uani d . 1
N N4 0.2607(4) 0.8052(2) -0.0470(2) 0.0170(9) Uani d . 1
N N5 0.0720(4) 0.7626(2) -0.1355(2) 0.0234(10) Uani d . 1
N N6 0.2076(4) 0.7890(2) -0.2181(2) 0.0221(10) Uani d . 1
N N7 0.1160(4) 0.8693(2) -0.1568(2) 0.0261(11) Uani d . 1
N N8 0.6605(4) 0.6441(2) -0.1635(2) 0.0250(11) Uani d . 1
N N9 0.6992(4) 0.6719(2) -0.1124(2) 0.0221(10) Uani d . 1
N N10 0.8023(4) 0.6513(2) -0.0970(2) 0.0178(9) Uani d . 1
N N11 0.8341(4) 0.6102(2) -0.1381(2) 0.0183(9) Uani d . 1
N N12 0.8113(5) 0.6003(3) -0.2864(2) 0.0329(12) Uani d . 1
N N13 0.6166(5) 0.5669(3) -0.2607(3) 0.0335(13) Uani d . 1
N N14 0.7798(5) 0.5055(2) -0.2310(3) 0.0301(12) Uani d . 1
N N15 0.7461(4) 0.6872(2) 0.0635(2) 0.0167(8) Uani d . 1
N N16 0.6405(4) 0.7007(2) 0.0425(2) 0.0161(8) Uani d . 1
N N17 0.5753(4) 0.7124(2) 0.09034(19) 0.0151(8) Uani d . 1
N N18 0.6365(4) 0.7072(2) 0.1436(2) 0.0174(9) Uani d . 1
N N19 0.9254(4) 0.7337(3) 0.1687(2) 0.0278(11) Uani d . 1
N N20 0.9038(5) 0.6245(3) 0.1503(2) 0.0292(12) Uani d . 1
N N21 0.8004(4) 0.6735(2) 0.2359(2) 0.0219(10) Uani d . 1
N N22 0.7555(3) 0.8133(2) -0.0246(2) 0.0148(8) Uani d . 1
N N23 0.8613(4) 0.7920(2) -0.0204(2) 0.0164(8) Uani d . 1
N N24 0.9324(4) 0.8357(2) -0.0005(2) 0.0164(8) Uani d . 1
N N25 0.8729(4) 0.8864(2) 0.0086(2) 0.0185(9) Uani d . 1
N N26 0.7108(4) 0.9770(2) 0.0100(3) 0.0340(13) Uani d . 1
N N27 0.6045(4) 0.9145(2) -0.0681(2) 0.0261(11) Uani d . 1
N N28 0.5798(4) 0.8984(2) 0.0444(2) 0.0238(10) Uani d . 1
N N29 1.1332(4) 0.6116(2) 0.0166(2) 0.0166(8) Uani d . 1
N N30 1.0748(4) 0.6629(2) 0.0232(2) 0.0172(9) Uani d . 1
N N31 1.1439(4) 0.7065(2) 0.0444(2) 0.0169(8) Uani d . 1
N N32 1.2492(4) 0.6845(2) 0.0518(2) 0.0178(9) Uani d . 1
N N33 1.2963(4) 0.5193(2) 0.0251(2) 0.0202(9) Uani d . 1
N N34 1.4190(4) 0.5978(2) -0.0208(2) 0.0209(9) Uani d . 1
N N35 1.4109(4) 0.5864(2) 0.0934(2) 0.0244(10) Uani d . 1
N N36 1.1684(4) 0.8848(2) 0.1550(2) 0.0193(9) Uani d . 1
N N37 1.2073(4) 0.8477(2) 0.1118(2) 0.0174(9) Uani d . 1
N N38 1.3057(4) 0.8238(2) 0.1314(2) 0.0172(8) Uani d . 1
N N39 1.3339(4) 0.8450(2) 0.1877(2) 0.0187(9) Uani d . 1
N N40 1.1121(4) 0.9338(2) 0.2654(2) 0.0221(10) Uani d . 1
N N41 1.2830(4) 0.8894(2) 0.3179(2) 0.0218(9) Uani d . 1
N N42 1.3015(4) 0.9792(2) 0.2534(2) 0.0245(10) Uani d . 1
N N43 0.9788(4) 0.4732(2) 0.0931(2) 0.0241(10) Uani d . 1
H H43A 0.9165 0.4488 0.0953 0.036 Uiso calc R 1
H H43B 0.9688 0.5064 0.1172 0.036 Uiso calc R 1
H H43C 1.042 0.4528 0.1069 0.036 Uiso calc R 1
N N44 0.5078(6) 0.4062(3) 0.7264(3) 0.0463(16) Uani d . 1
H H44A 0.4382 0.4214 0.7148 0.069 Uiso calc R 1
H H44B 0.5597 0.416 0.6973 0.069 Uiso calc R 1
H H44C 0.5302 0.422 0.7638 0.069 Uiso calc R 1
N N45 0.4740(4) 0.2206(2) 0.7518(2) 0.0275(11) Uani d . 1
H H45A 0.4247 0.2162 0.7835 0.041 Uiso calc R 1
H H45B 0.5424 0.2037 0.7628 0.041 Uiso calc R 1
H H45C 0.445 0.2021 0.7171 0.041 Uiso calc R 1
N N46 0.9569(5) 0.0028(2) 0.9026(3) 0.0327(12) Uani d . 1
H H46A 1.0174 -0.0102 0.8806 0.049 Uiso calc R 1
H H46B 0.9392 0.0413 0.8913 0.049 Uiso calc R 1
H H46C 0.8957 -0.0216 0.8945 0.049 Uiso calc R 1
O O1 0.1021(4) 0.7162(2) -0.1122(3) 0.0416(12) Uani d . 1
O O2 -0.0232(4) 0.7796(3) -0.1466(2) 0.0397(12) Uani d . 1
O O3 0.2566(4) 0.8281(2) -0.2460(2) 0.0331(10) Uani d . 1
O O4 0.1929(4) 0.7376(2) -0.2332(2) 0.0346(11) Uani d . 1
O O5 0.0624(4) 0.8817(2) -0.2046(2) 0.0364(11) Uani d . 1
O O6 0.1303(5) 0.9005(2) -0.1120(2) 0.0442(14) Uani d . 1
O O7 0.8022(6) 0.6541(3) -0.2892(3) 0.0570(17) Uani d . 1
O O8 0.8690(4) 0.5682(3) -0.3182(2) 0.0415(12) Uani d . 1
O O9 0.5538(4) 0.5405(3) -0.2266(3) 0.0476(14) Uani d . 1
O O10 0.5959(5) 0.5888(3) -0.3111(2) 0.0541(16) Uani d . 1
O O11 0.8450(4) 0.4921(2) -0.1903(2) 0.0341(10) Uani d . 1
O O12 0.7412(5) 0.4723(2) -0.2718(3) 0.0480(14) Uani d . 1
O O13 0.9807(5) 0.7406(3) 0.2164(2) 0.0520(16) Uani d . 1
O O14 0.9324(4) 0.7609(2) 0.12052(19) 0.0295(10) Uani d . 1
O O15 0.8442(5) 0.5826(2) 0.1344(2) 0.0414(12) Uani d . 1
O O16 1.0071(4) 0.6263(3) 0.1552(2) 0.0474(14) Uani d . 1
O O17 0.7631(4) 0.7182(2) 0.25959(19) 0.0291(10) Uani d . 1
O O18 0.8105(4) 0.6233(2) 0.2580(2) 0.0310(10) Uani d . 1
O O19 0.7153(4) 1.0113(2) -0.0329(3) 0.0487(15) Uani d . 1
O O20 0.7384(4) 0.9851(2) 0.0642(3) 0.0486(15) Uani d . 1
O O21 0.5805(4) 0.8476(2) 0.0643(2) 0.0328(10) Uani d . 1
O O22 0.5164(4) 0.9395(2) 0.0586(2) 0.0363(11) Uani d . 1
O O23 0.5022(4) 0.9210(2) -0.0688(2) 0.0309(10) Uani d . 1
O O24 0.6643(5) 0.9086(3) -0.1122(2) 0.0527(16) Uani d . 1
O O25 1.2575(4) 0.5068(2) -0.0257(2) 0.0340(11) Uani d . 1
O O26 1.3041(4) 0.4875(2) 0.0705(2) 0.0323(10) Uani d . 1
O O27 1.4269(4) 0.65032(19) -0.03446(19) 0.0241(8) Uani d . 1
O O28 1.4671(5) 0.5552(2) -0.0432(3) 0.0452(14) Uani d . 1
O O29 1.3594(5) 0.5949(2) 0.1401(2) 0.0404(12) Uani d . 1
O O30 1.5135(4) 0.5785(2) 0.0881(2) 0.0324(10) Uani d . 1
O O31 1.0503(4) 0.8911(2) 0.27512(19) 0.0282(9) Uani d . 1
O O32 1.0852(4) 0.9865(2) 0.2595(2) 0.0306(10) Uani d . 1
O O33 1.3154(4) 0.9974(2) 0.2019(2) 0.0341(11) Uani d . 1
O O34 1.3288(4) 1.0026(2) 0.3028(2) 0.0350(11) Uani d . 1
O O35 1.2273(4) 0.8955(2) 0.3637(2) 0.0365(11) Uani d . 1
O O36 1.3747(4) 0.8650(2) 0.3148(2) 0.0345(11) Uani d . 1

loop_
_atom_site_aniso_label
_atom_site_aniso_U_11
_atom_site_aniso_U_22
_atom_site_aniso_U_33
_atom_site_aniso_U_12
_atom_site_aniso_U_13
_atom_site_aniso_U_23
Ag1 0.01107(17) 0.02200(19) 0.01483(17) 0.00302(14) -0.00225(12) -0.00385(14)
Ag2 0.01091(17) 0.0222(2) 0.01824(18) 0.00308(14) -0.00300(13) -0.00487(15)
Ag3 0.01165(17) 0.0218(2) 0.01996(19) 0.00305(14) -0.00253(13) -0.00544(15)
Ag4 0.01103(17) 0.02205(19) 0.01331(16) 0.00314(14) -0.00247(12) -0.00302(14)
Ag5 0.0189(3) 0.0268(3) 0.0169(3) 0.0016(2) -0.0016(2) 0.0021(2)
Ag6 0.0292(2) 0.0329(3) 0.0367(3) 0.0026(2) -0.00553(19) -0.0050(2)
Ag7 0.0181(3) 0.0284(3) 0.0408(4) 0.0007(2) 0.0001(3) 0.0044(3)
C1 0.014(2) 0.016(2) 0.014(2) 0.0044(18) -0.0028(17) -0.0017(17)
C2 0.013(2) 0.024(3) 0.018(2) 0.002(2) -0.0037(18) -0.003(2)
C3 0.020(3) 0.022(3) 0.018(2) -0.002(2) 0.0003(19) -0.005(2)
C4 0.019(3) 0.030(3) 0.022(3) 0.005(2) 0.002(2) -0.010(2)
C5 0.015(2) 0.017(2) 0.013(2) 0.0033(19) -0.0026(17) 0.0013(18)
C6 0.013(2) 0.027(3) 0.017(2) 0.004(2) -0.0023(18) 0.003(2)
C7 0.011(2) 0.015(2) 0.022(2) 0.0024(18) -0.0018(18) 0.0039(19)
C8 0.015(2) 0.013(2) 0.027(3) 0.0007(19) -0.0033(19) 0.0010(19)
C9 0.013(2) 0.017(2) 0.011(2) 0.0018(18) -0.0015(16) 0.0015(17)
C10 0.013(2) 0.016(2) 0.017(2) -0.0020(18) -0.0012(17) 0.0020(18)
C11 0.018(2) 0.015(2) 0.013(2) 0.0004(19) -0.0011(17) -0.0021(18)
C12 0.021(3) 0.021(3) 0.016(2) 0.003(2) -0.0009(19) -0.0003(19)
N1 0.016(2) 0.019(2) 0.014(2) 0.0025(17) -0.0065(15) 0.0003(16)
N2 0.0098(19) 0.022(2) 0.0114(19) 0.0018(16) -0.0008(14) -0.0004(16)
N3 0.0120(19) 0.022(2) 0.0120(19) 0.0029(16) -0.0025(15) 0.0001(16)
N4 0.0116(19) 0.024(2) 0.015(2) 0.0042(17) -0.0046(15) -0.0023(17)
N5 0.016(2) 0.038(3) 0.016(2) -0.004(2) -0.0021(17) -0.0038(19)
N6 0.018(2) 0.033(3) 0.015(2) 0.0032(19) -0.0069(17) -0.0016(19)
N7 0.023(2) 0.028(3) 0.027(3) 0.007(2) -0.0126(19) -0.002(2)
N8 0.019(2) 0.033(3) 0.023(2) 0.007(2) -0.0024(18) -0.016(2)
N9 0.015(2) 0.030(3) 0.021(2) 0.0039(19) -0.0046(17) -0.0109(19)
N10 0.014(2) 0.020(2) 0.019(2) 0.0009(17) 0.0007(16) -0.0036(17)
N11 0.019(2) 0.019(2) 0.016(2) 0.0027(17) 0.0015(16) -0.0018(17)
N12 0.039(3) 0.038(3) 0.022(3) 0.001(3) 0.003(2) -0.005(2)
N13 0.028(3) 0.041(3) 0.031(3) 0.004(2) -0.008(2) -0.018(2)
N14 0.028(3) 0.027(3) 0.035(3) 0.002(2) 0.001(2) -0.013(2)
N15 0.0126(19) 0.022(2) 0.015(2) 0.0023(17) -0.0041(15) 0.0013(17)
N16 0.0122(19) 0.021(2) 0.015(2) 0.0027(16) -0.0020(15) 0.0008(16)
N17 0.0134(19) 0.022(2) 0.0096(18) 0.0008(16) -0.0021(14) -0.0018(16)
N18 0.0106(19) 0.028(2) 0.014(2) 0.0025(17) -0.0021(15) 0.0000(17)
N19 0.017(2) 0.040(3) 0.025(3) -0.004(2) -0.0065(19) 0.005(2)
N20 0.029(3) 0.041(3) 0.017(2) 0.019(2) -0.0012(19) 0.007(2)
N21 0.018(2) 0.033(3) 0.015(2) 0.0030(19) -0.0052(16) 0.0025(18)
N22 0.0111(18) 0.016(2) 0.017(2) 0.0028(16) -0.0025(15) -0.0020(16)
N23 0.012(2) 0.018(2) 0.019(2) -0.0011(16) -0.0034(15) -0.0011(16)
N24 0.013(2) 0.017(2) 0.019(2) 0.0006(16) -0.0013(16) -0.0001(16)
N25 0.012(2) 0.017(2) 0.026(2) 0.0011(16) -0.0008(16) -0.0002(17)
N26 0.014(2) 0.017(2) 0.071(4) 0.0024(19) -0.003(2) -0.004(3)
N27 0.024(3) 0.026(3) 0.028(3) 0.007(2) -0.005(2) 0.007(2)
N28 0.016(2) 0.028(3) 0.027(2) 0.0021(19) -0.0021(18) -0.004(2)
N29 0.0121(19) 0.017(2) 0.021(2) 0.0025(16) 0.0007(16) -0.0005(16)
N30 0.013(2) 0.017(2) 0.021(2) -0.0017(16) -0.0007(16) -0.0012(17)
N31 0.0089(19) 0.018(2) 0.023(2) -0.0008(16) -0.0008(16) -0.0037(17)
N32 0.0097(19) 0.019(2) 0.024(2) 0.0021(16) -0.0015(16) -0.0008(18)
N33 0.013(2) 0.019(2) 0.029(2) 0.0016(17) 0.0019(17) -0.0021(18)
N34 0.015(2) 0.023(2) 0.025(2) 0.0052(18) 0.0024(17) 0.0015(18)
N35 0.026(3) 0.021(2) 0.025(2) 0.0039(19) -0.0103(19) -0.0002(19)
N36 0.021(2) 0.021(2) 0.016(2) 0.0054(18) -0.0026(17) -0.0044(17)
N37 0.016(2) 0.020(2) 0.016(2) 0.0048(17) -0.0007(16) -0.0039(16)
N38 0.015(2) 0.022(2) 0.0146(19) 0.0013(17) -0.0014(15) -0.0047(17)
N39 0.017(2) 0.025(2) 0.014(2) 0.0027(18) -0.0023(16) -0.0050(17)
N40 0.025(2) 0.029(3) 0.013(2) 0.005(2) -0.0022(17) -0.0050(18)
N41 0.023(2) 0.025(2) 0.017(2) 0.0050(19) -0.0027(17) -0.0044(18)
N42 0.026(3) 0.023(2) 0.025(2) 0.001(2) -0.0027(19) -0.0073(19)
N43 0.026(3) 0.026(3) 0.020(2) 0.002(2) 0.0011(18) 0.0026(19)
N44 0.054(4) 0.042(4) 0.043(4) 0.008(3) -0.013(3) -0.007(3)
N45 0.031(3) 0.035(3) 0.016(2) 0.009(2) -0.0102(19) -0.007(2)
N46 0.034(3) 0.027(3) 0.038(3) 0.010(2) 0.008(2) 0.010(2)
O1 0.039(3) 0.034(3) 0.051(3) -0.010(2) -0.010(2) 0.008(2)
O2 0.016(2) 0.071(4) 0.032(2) -0.002(2) -0.0019(18) 0.004(2)
O3 0.032(2) 0.048(3) 0.019(2) 0.001(2) -0.0003(17) 0.0100(19)
O4 0.033(2) 0.039(3) 0.032(2) 0.002(2) -0.0049(19) -0.017(2)
O5 0.034(3) 0.040(3) 0.033(2) 0.012(2) -0.019(2) 0.000(2)
O6 0.053(3) 0.035(3) 0.043(3) 0.023(2) -0.025(2) -0.018(2)
O7 0.098(5) 0.035(3) 0.040(3) 0.004(3) 0.023(3) 0.004(2)
O8 0.036(3) 0.063(4) 0.026(2) 0.007(2) 0.0100(19) -0.016(2)
O9 0.028(3) 0.050(3) 0.065(4) -0.007(2) 0.002(2) -0.026(3)
O10 0.055(3) 0.073(4) 0.034(3) 0.029(3) -0.023(2) -0.018(3)
O11 0.033(3) 0.031(2) 0.038(3) 0.005(2) -0.001(2) -0.005(2)
O12 0.045(3) 0.042(3) 0.056(3) 0.003(2) -0.010(3) -0.030(3)
O13 0.038(3) 0.086(4) 0.031(3) -0.027(3) -0.021(2) 0.016(3)
O14 0.025(2) 0.043(3) 0.021(2) -0.0114(19) -0.0012(16) 0.0028(18)
O15 0.057(3) 0.030(3) 0.036(3) 0.018(2) -0.010(2) -0.005(2)
O16 0.029(3) 0.078(4) 0.036(3) 0.030(3) 0.002(2) 0.012(3)
O17 0.031(2) 0.036(2) 0.021(2) 0.0093(19) -0.0081(17) -0.0062(18)
O18 0.039(3) 0.033(2) 0.021(2) 0.002(2) -0.0004(18) 0.0106(18)
O19 0.028(3) 0.025(3) 0.094(5) 0.003(2) 0.005(3) 0.020(3)
O20 0.035(3) 0.032(3) 0.077(4) 0.007(2) -0.020(3) -0.027(3)
O21 0.029(2) 0.028(2) 0.042(3) -0.0026(19) 0.012(2) 0.000(2)
O22 0.035(3) 0.042(3) 0.032(2) 0.021(2) 0.0037(19) -0.003(2)
O23 0.021(2) 0.032(2) 0.039(3) 0.0043(18) -0.0112(18) -0.0005(19)
O24 0.043(3) 0.085(4) 0.030(3) 0.030(3) 0.005(2) 0.026(3)
O25 0.034(3) 0.028(2) 0.039(3) 0.0097(19) -0.012(2) -0.014(2)
O26 0.038(3) 0.022(2) 0.038(3) -0.0015(19) 0.010(2) 0.0097(18)
O27 0.025(2) 0.024(2) 0.023(2) -0.0028(17) 0.0013(16) 0.0011(16)
O28 0.048(3) 0.032(3) 0.058(3) 0.018(2) 0.032(3) 0.006(2)
O29 0.049(3) 0.053(3) 0.019(2) 0.022(2) -0.008(2) -0.004(2)
O30 0.020(2) 0.029(2) 0.047(3) 0.0034(18) -0.0136(19) 0.004(2)
O31 0.023(2) 0.038(3) 0.023(2) -0.0006(19) 0.0036(16) -0.0001(18)
O32 0.029(2) 0.030(2) 0.032(2) 0.0104(19) -0.0017(18) -0.0062(18)
O33 0.048(3) 0.026(2) 0.028(2) -0.011(2) -0.002(2) 0.0044(18)
O34 0.041(3) 0.034(3) 0.030(2) -0.003(2) -0.005(2) -0.0132(19)
O35 0.034(3) 0.060(3) 0.016(2) 0.014(2) 0.0035(17) 0.003(2)
O36 0.029(2) 0.054(3) 0.021(2) 0.019(2) -0.0077(17) -0.009(2)

loop_
_atom_type_symbol
_atom_type_description
_atom_type_scat_dispersion_real
_atom_type_scat_dispersion_imag
_atom_type_scat_source
C C 0.0033 0.0016 'International Tables Vol C Tables 4.2.6.8 and 6.1.1.4'
H H 0.0000 0.0000 'International Tables Vol C Tables 4.2.6.8 and 6.1.1.4'
N N 0.0061 0.0033 'International Tables Vol C Tables 4.2.6.8 and 6.1.1.4'
O O 0.0106 0.0060 'International Tables Vol C Tables 4.2.6.8 and 6.1.1.4'
Ag Ag -0.8971 1.1015 'International Tables Vol C Tables 4.2.6.8 and 6.1.1.4'

loop_
_geom_angle_atom_site_label_1
_geom_angle_atom_site_label_2
_geom_angle_atom_site_label_3
_geom_angle_site_symmetry_1
_geom_angle_site_symmetry_3
_geom_angle
N17 Ag1 N38 1_655 . 132.35(15)
N17 Ag1 N32 1_655 . 117.68(15)
N38 Ag1 N32 . . 101.06(16)
N17 Ag1 N3 1_655 1_655 111.98(15)
N38 Ag1 N3 . 1_655 96.64(15)
N32 Ag1 N3 . 1_655 85.84(15)
N24 Ag2 N37 . . 125.05(16)
N24 Ag2 N4 . 1_655 125.29(15)
N37 Ag2 N4 . 1_655 102.85(15)
N24 Ag2 N31 . . 111.80(15)
N37 Ag2 N31 . . 95.64(15)
N4 Ag2 N31 1_655 . 85.06(15)
N30 Ag3 N10 . . 129.30(16)
N30 Ag3 N15 . . 119.99(15)
N10 Ag3 N15 . . 101.67(15)
N30 Ag3 N23 . . 112.37(15)
N10 Ag3 N23 . . 98.58(15)
N15 Ag3 N23 . . 84.06(15)
N2 Ag4 N9 . . 130.72(16)
N2 Ag4 N22 . . 116.40(15)
N9 Ag4 N22 . . 105.54(16)
N2 Ag4 N16 . . 113.39(15)
N9 Ag4 N16 . . 95.45(16)
N22 Ag4 N16 . . 83.25(15)
N43 Ag5 N43 3_765 . 179.9990(10)
N45 Ag6 N44 . . 172.3(2)
N46 Ag7 N46 . 3_757 179.9990(10)
N1 C1 N4 . . 113.7(4)
N1 C1 C2 . . 122.5(4)
N4 C1 C2 . . 123.7(5)
C1 C2 N7 . . 114.4(4)
C1 C2 N6 . . 108.8(4)
N7 C2 N6 . . 108.2(4)
C1 C2 N5 . . 111.5(4)
N7 C2 N5 . . 106.3(4)
N6 C2 N5 . . 107.3(4)
N11 C3 N8 . . 113.2(5)
N11 C3 C4 . . 125.7(5)
N8 C3 C4 . . 120.8(5)
C3 C4 N12 . . 111.1(5)
C3 C4 N14 . . 116.2(5)
N12 C4 N14 . . 107.0(5)
C3 C4 N13 . . 109.6(4)
N12 C4 N13 . . 108.2(5)
N14 C4 N13 . . 104.3(5)
N18 C5 N15 . . 113.3(4)
N18 C5 C6 . . 123.9(5)
N15 C5 C6 . . 122.7(5)
C5 C6 N19 . . 113.8(4)
C5 C6 N21 . . 111.2(4)
N19 C6 N21 . . 107.3(4)
C5 C6 N20 . . 110.5(4)
N19 C6 N20 . . 106.6(4)
N21 C6 N20 . . 107.1(4)
N22 C7 N25 . . 113.4(4)
N22 C7 C8 . . 123.5(4)
N25 C7 C8 . . 123.1(5)
C7 C8 N28 . . 115.2(4)
C7 C8 N26 . . 110.3(4)
N28 C8 N26 . . 106.3(5)
C7 C8 N27 . . 110.1(4)
N28 C8 N27 . . 107.1(4)
N26 C8 N27 . . 107.4(4)
N32 C9 N29 . . 113.6(4)
N32 C9 C10 . . 123.4(4)
N29 C9 C10 . . 122.9(5)
C9 C10 N33 . . 111.1(4)
C9 C10 N35 . . 112.0(4)
N33 C10 N35 . . 106.5(4)
C9 C10 N34 . . 113.1(4)
N33 C10 N34 . . 107.4(4)
N35 C10 N34 . . 106.3(4)
N39 C11 N36 . . 113.5(4)
N39 C11 C12 . . 126.3(5)
N36 C11 C12 . . 120.2(5)
C11 C12 N41 . . 116.2(4)
C11 C12 N40 . . 108.7(4)
N41 C12 N40 . . 107.9(4)
C11 C12 N42 . . 112.7(4)
N41 C12 N42 . . 104.9(4)
N40 C12 N42 . . 105.9(4)
C1 N1 N2 . . 103.2(4)
N3 N2 N1 . . 110.7(4)
N3 N2 Ag4 . . 120.7(3)
N1 N2 Ag4 . . 127.0(3)
N2 N3 N4 . . 108.9(4)
N2 N3 Ag1 . 1_455 124.7(3)
N4 N3 Ag1 . 1_455 119.9(3)
C1 N4 N3 . . 103.5(4)
C1 N4 Ag2 . 1_455 136.7(3)
N3 N4 Ag2 . 1_455 119.5(3)
O1 N5 O2 . . 128.2(6)
O1 N5 C2 . . 115.6(5)
O2 N5 C2 . . 116.2(5)
O4 N6 O3 . . 127.9(5)
O4 N6 C2 . . 116.6(5)
O3 N6 C2 . . 115.3(5)
O6 N7 O5 . . 127.2(5)
O6 N7 C2 . . 115.9(5)
O5 N7 C2 . . 116.8(5)
N9 N8 C3 . . 103.7(4)
N10 N9 N8 . . 109.4(4)
N10 N9 Ag4 . . 124.1(3)
N8 N9 Ag4 . . 126.5(3)
N9 N10 N11 . . 110.0(4)
N9 N10 Ag3 . . 121.4(3)
N11 N10 Ag3 . . 128.6(3)
C3 N11 N10 . . 103.7(4)
O7 N12 O8 . . 127.6(6)
O7 N12 C4 . . 114.2(5)
O8 N12 C4 . . 118.2(6)
O10 N13 O9 . . 129.2(6)
O10 N13 C4 . . 116.6(6)
O9 N13 C4 . . 114.2(6)
O11 N14 O12 . . 126.6(6)
O11 N14 C4 . . 118.7(5)
O12 N14 C4 . . 114.6(5)
C5 N15 N16 . . 103.6(4)
C5 N15 Ag3 . . 136.1(3)
N16 N15 Ag3 . . 118.6(3)
N17 N16 N15 . . 109.4(4)
N17 N16 Ag4 . . 123.0(3)
N15 N16 Ag4 . . 120.8(3)
N16 N17 N18 . . 109.9(4)
N16 N17 Ag1 . 1_455 122.3(3)
N18 N17 Ag1 . 1_455 126.9(3)
C5 N18 N17 . . 103.8(4)
O14 N19 O13 . . 128.2(6)
O14 N19 C6 . . 115.7(5)
O13 N19 C6 . . 116.1(5)
O15 N20 O16 . . 128.2(6)
O15 N20 C6 . . 114.9(5)
O16 N20 C6 . . 116.8(6)
O17 N21 O18 . . 128.5(5)
O17 N21 C6 . . 114.6(5)
O18 N21 C6 . . 116.9(5)
N23 N22 C7 . . 104.2(4)
N23 N22 Ag4 . . 117.3(3)
C7 N22 Ag4 . . 138.5(3)
N22 N23 N24 . . 109.5(4)
N22 N23 Ag3 . . 120.8(3)
N24 N23 Ag3 . . 125.3(3)
N23 N24 N25 . . 109.4(4)
N23 N24 Ag2 . . 120.8(3)
N25 N24 Ag2 . . 129.2(3)
C7 N25 N24 . . 103.5(4)
O19 N26 O20 . . 128.9(6)
O19 N26 C8 . . 117.3(6)
O20 N26 C8 . . 113.8(6)
O24 N27 O23 . . 127.2(5)
O24 N27 C8 . . 114.9(5)
O23 N27 C8 . . 117.9(5)
O21 N28 O22 . . 127.4(5)
O21 N28 C8 . . 116.1(5)
O22 N28 C8 . . 116.5(5)
C9 N29 N30 . . 103.1(4)
N31 N30 N29 . . 110.2(4)
N31 N30 Ag3 . . 121.1(3)
N29 N30 Ag3 . . 127.9(3)
N32 N31 N30 . . 109.0(4)
N32 N31 Ag2 . . 120.5(3)
N30 N31 Ag2 . . 124.4(3)
C9 N32 N31 . . 104.1(4)
C9 N32 Ag1 . . 136.6(3)
N31 N32 Ag1 . . 118.9(3)
O25 N33 O26 . . 128.1(5)
O25 N33 C10 . . 115.2(5)
O26 N33 C10 . . 116.6(5)
O27 N34 O28 . . 128.3(5)
O27 N34 C10 . . 114.8(4)
O28 N34 C10 . . 116.9(5)
O29 N35 O30 . . 128.2(5)
O29 N35 C10 . . 115.4(5)
O30 N35 C10 . . 116.5(5)
N37 N36 C11 . . 103.3(4)
N38 N37 N36 . . 109.8(4)
N38 N37 Ag2 . . 122.3(3)
N36 N37 Ag2 . . 127.2(3)
N37 N38 N39 . . 109.7(4)
N37 N38 Ag1 . . 123.7(3)
N39 N38 Ag1 . . 126.4(3)
C11 N39 N38 . . 103.7(4)
O31 N40 O32 . . 127.9(5)
O31 N40 C12 . . 115.2(5)
O32 N40 C12 . . 116.9(5)
O35 N41 O36 . . 126.9(5)
O35 N41 C12 . . 117.9(5)
O36 N41 C12 . . 115.1(5)
O33 N42 O34 . . 128.7(6)
O33 N42 C12 . . 115.2(5)
O34 N42 C12 . . 116.2(5)
Ag5 N43 H43A . . 109.5
Ag5 N43 H43B . . 109.5
H43A N43 H43B . . 109.5
Ag5 N43 H43C . . 109.5
H43A N43 H43C . . 109.5
H43B N43 H43C . . 109.5
Ag6 N44 H44A . . 109.5
Ag6 N44 H44B . . 109.5
H44A N44 H44B . . 109.5
Ag6 N44 H44C . . 109.5
H44A N44 H44C . . 109.5
H44B N44 H44C . . 109.5
Ag6 N45 H45A . . 109.5
Ag6 N45 H45B . . 109.5
H45A N45 H45B . . 109.5
Ag6 N45 H45C . . 109.5
H45A N45 H45C . . 109.5
H45B N45 H45C . . 109.5
Ag7 N46 H46A . . 109.5
Ag7 N46 H46B . . 109.5
H46A N46 H46B . . 109.5
Ag7 N46 H46C . . 109.5
H46A N46 H46C . . 109.5
H46B N46 H46C . . 109.5

loop_
_geom_bond_atom_site_label_1
_geom_bond_atom_site_label_2
_geom_bond_site_symmetry_2
_geom_bond_distance
Ag1 N17 1_655 2.231(4)
Ag1 N38 . 2.276(4)
Ag1 N32 . 2.366(4)
Ag1 N3 1_655 2.454(4)
Ag2 N24 . 2.216(4)
Ag2 N37 . 2.267(4)
Ag2 N4 1_655 2.350(4)
Ag2 N31 . 2.478(5)
Ag3 N30 . 2.225(4)
Ag3 N10 . 2.264(4)
Ag3 N15 . 2.400(4)
Ag3 N23 . 2.463(5)
Ag4 N2 . 2.244(4)
Ag4 N9 . 2.267(5)
Ag4 N22 . 2.389(4)
Ag4 N16 . 2.428(4)
Ag5 N43 3_765 2.107(5)
Ag5 N43 . 2.107(5)
Ag6 N45 . 2.066(6)
Ag6 N44 . 2.113(7)
Ag7 N46 . 2.139(6)
Ag7 N46 3_757 2.139(6)
C1 N1 . 1.323(7)
C1 N4 . 1.334(6)
C1 C2 . 1.487(7)
C2 N7 . 1.527(7)
C2 N6 . 1.529(7)
C2 N5 . 1.554(7)
C3 N11 . 1.324(7)
C3 N8 . 1.335(7)
C3 C4 . 1.487(7)
C4 N12 . 1.521(8)
C4 N14 . 1.526(8)
C4 N13 . 1.536(8)
C5 N18 . 1.320(7)
C5 N15 . 1.337(6)
C5 C6 . 1.482(7)
C6 N19 . 1.532(8)
C6 N21 . 1.541(7)
C6 N20 . 1.542(8)
C7 N22 . 1.330(7)
C7 N25 . 1.336(6)
C7 C8 . 1.479(7)
C8 N28 . 1.522(7)
C8 N26 . 1.536(7)
C8 N27 . 1.544(7)
C9 N32 . 1.330(7)
C9 N29 . 1.332(6)
C9 C10 . 1.490(7)
C10 N33 . 1.530(7)
C10 N35 . 1.541(7)
C10 N34 . 1.545(7)
C11 N39 . 1.321(7)
C11 N36 . 1.340(6)
C11 C12 . 1.472(7)
C12 N41 . 1.529(7)
C12 N40 . 1.532(7)
C12 N42 . 1.545(7)
N1 N2 . 1.335(5)
N2 N3 . 1.316(6)
N3 N4 . 1.344(6)
N3 Ag1 1_455 2.454(4)
N4 Ag2 1_455 2.350(4)
N5 O1 . 1.193(7)
N5 O2 . 1.194(6)
N6 O4 . 1.198(7)
N6 O3 . 1.208(7)
N7 O6 . 1.193(7)
N7 O5 . 1.220(6)
N8 N9 . 1.329(6)
N9 N10 . 1.325(6)
N10 N11 . 1.328(6)
N12 O7 . 1.199(8)
N12 O8 . 1.206(7)
N13 O10 . 1.204(8)
N13 O9 . 1.205(8)
N14 O11 . 1.183(7)
N14 O12 . 1.222(7)
N15 N16 . 1.338(6)
N16 N17 . 1.322(6)
N17 N18 . 1.338(6)
N17 Ag1 1_455 2.231(4)
N19 O14 . 1.203(7)
N19 O13 . 1.207(7)
N20 O15 . 1.205(8)
N20 O16 . 1.212(7)
N21 O17 . 1.201(6)
N21 O18 . 1.214(6)
N22 N23 . 1.327(6)
N23 N24 . 1.340(6)
N24 N25 . 1.340(6)
N26 O19 . 1.197(8)
N26 O20 . 1.214(8)
N27 O24 . 1.200(7)
N27 O23 . 1.206(6)
N28 O21 . 1.206(7)
N28 O22 . 1.219(6)
N29 N30 . 1.336(6)
N30 N31 . 1.333(6)
N31 N32 . 1.332(6)
N33 O25 . 1.202(6)
N33 O26 . 1.206(6)
N34 O27 . 1.205(6)
N34 O28 . 1.207(6)
N35 O29 . 1.201(7)
N35 O30 . 1.223(7)
N36 N37 . 1.329(6)
N37 N38 . 1.327(6)
N38 N39 . 1.331(6)
N40 O31 . 1.213(7)
N40 O32 . 1.216(6)
N41 O35 . 1.202(6)
N41 O36 . 1.207(6)
N42 O33 . 1.194(7)
N42 O34 . 1.215(6)
N43 H43A . 0.91
N43 H43B . 0.91
N43 H43C . 0.91
N44 H44A . 0.91
N44 H44B . 0.91
N44 H44C . 0.91
N45 H45A . 0.91
N45 H45B . 0.91
N45 H45C . 0.91
N46 H46A . 0.91
N46 H46B . 0.91
N46 H46C . 0.91

loop_
_geom_torsion_atom_site_label_1
_geom_torsion_atom_site_label_2
_geom_torsion_atom_site_label_3
_geom_torsion_atom_site_label_4
_geom_torsion_site_symmetry_1
_geom_torsion_site_symmetry_4
_geom_torsion
N1 C1 C2 N7 . . -115.9(6)
N4 C1 C2 N7 . . 69.0(7)
N1 C1 C2 N6 . . 5.2(7)
N4 C1 C2 N6 . . -169.8(5)
N1 C1 C2 N5 . . 123.3(5)
N4 C1 C2 N5 . . -51.7(7)
N11 C3 C4 N12 . . -73.9(7)
N8 C3 C4 N12 . . 99.9(6)
N11 C3 C4 N14 . . 48.7(8)
N8 C3 C4 N14 . . -137.5(6)
N11 C3 C4 N13 . . 166.6(6)
N8 C3 C4 N13 . . -19.6(8)
N18 C5 C6 N19 . . -104.5(6)
N15 C5 C6 N19 . . 73.8(7)
N18 C5 C6 N21 . . 16.8(7)
N15 C5 C6 N21 . . -165.0(5)
N18 C5 C6 N20 . . 135.6(5)
N15 C5 C6 N20 . . -46.1(7)
N22 C7 C8 N28 . . 67.9(7)
N25 C7 C8 N28 . . -114.4(6)
N22 C7 C8 N26 . . -171.7(5)
N25 C7 C8 N26 . . 6.0(7)
N22 C7 C8 N27 . . -53.3(7)
N25 C7 C8 N27 . . 124.4(5)
N32 C9 C10 N33 . . 167.6(5)
N29 C9 C10 N33 . . -15.0(7)
N32 C9 C10 N35 . . 48.7(7)
N29 C9 C10 N35 . . -134.0(5)
N32 C9 C10 N34 . . -71.5(6)
N29 C9 C10 N34 . . 105.9(5)
N39 C11 C12 N41 . . -36.4(8)
N36 C11 C12 N41 . . 145.5(5)
N39 C11 C12 N40 . . -158.2(5)
N36 C11 C12 N40 . . 23.7(7)
N39 C11 C12 N42 . . 84.7(7)
N36 C11 C12 N42 . . -93.4(6)
N4 C1 N1 N2 . . -0.5(6)
C2 C1 N1 N2 . . -176.1(5)
C1 N1 N2 N3 . . 0.4(6)
C1 N1 N2 Ag4 . . 165.7(3)
N9 Ag4 N2 N3 . . 135.3(4)
N22 Ag4 N2 N3 . . -79.5(4)
N16 Ag4 N2 N3 . . 14.7(4)
N9 Ag4 N2 N1 . . -28.7(5)
N22 Ag4 N2 N1 . . 116.6(4)
N16 Ag4 N2 N1 . . -149.3(4)
N1 N2 N3 N4 . . -0.2(6)
Ag4 N2 N3 N4 . . -166.5(3)
N1 N2 N3 Ag1 . 1_455 151.3(3)
Ag4 N2 N3 Ag1 . 1_455 -15.0(5)
N1 C1 N4 N3 . . 0.4(6)
C2 C1 N4 N3 . . 175.9(5)
N1 C1 N4 Ag2 . 1_455 -172.5(4)
C2 C1 N4 Ag2 . 1_455 2.9(8)
N2 N3 N4 C1 . . -0.2(6)
Ag1 N3 N4 C1 1_455 . -153.3(3)
N2 N3 N4 Ag2 . 1_455 174.3(3)
Ag1 N3 N4 Ag2 1_455 1_455 21.2(5)
C1 C2 N5 O1 . . -32.7(7)
N7 C2 N5 O1 . . -158.0(5)
N6 C2 N5 O1 . . 86.4(6)
C1 C2 N5 O2 . . 146.8(5)
N7 C2 N5 O2 . . 21.5(6)
N6 C2 N5 O2 . . -94.1(6)
C1 C2 N6 O4 . . 94.3(6)
N7 C2 N6 O4 . . -140.8(5)
N5 C2 N6 O4 . . -26.5(6)
C1 C2 N6 O3 . . -80.4(6)
N7 C2 N6 O3 . . 44.5(6)
N5 C2 N6 O3 . . 158.8(4)
C1 C2 N7 O6 . . -24.7(8)
N6 C2 N7 O6 . . -146.2(6)
N5 C2 N7 O6 . . 98.8(6)
C1 C2 N7 O5 . . 156.2(5)
N6 C2 N7 O5 . . 34.7(7)
N5 C2 N7 O5 . . -80.2(6)
N11 C3 N8 N9 . . 0.2(7)
C4 C3 N8 N9 . . -174.3(5)
C3 N8 N9 N10 . . -0.7(6)
C3 N8 N9 Ag4 . . 177.5(4)
N2 Ag4 N9 N10 . . -177.0(4)
N22 Ag4 N9 N10 . . 35.0(5)
N16 Ag4 N9 N10 . . -49.5(5)
N2 Ag4 N9 N8 . . 5.1(6)
N22 Ag4 N9 N8 . . -143.0(5)
N16 Ag4 N9 N8 . . 132.5(5)
N8 N9 N10 N11 . . 0.9(6)
Ag4 N9 N10 N11 . . -177.3(4)
N8 N9 N10 Ag3 . . -176.9(4)
Ag4 N9 N10 Ag3 . . 4.9(6)
N30 Ag3 N10 N9 . . -173.9(4)
N15 Ag3 N10 N9 . . 40.1(4)
N23 Ag3 N10 N9 . . -45.5(4)
N30 Ag3 N10 N11 . . 8.8(5)
N15 Ag3 N10 N11 . . -137.2(4)
N23 Ag3 N10 N11 . . 137.2(4)
N8 C3 N11 N10 . . 0.3(7)
C4 C3 N11 N10 . . 174.5(5)
N9 N10 N11 C3 . . -0.7(6)
Ag3 N10 N11 C3 . . 176.8(4)
C3 C4 N12 O7 . . -41.5(8)
N14 C4 N12 O7 . . -169.3(6)
N13 C4 N12 O7 . . 78.9(7)
C3 C4 N12 O8 . . 138.4(6)
N14 C4 N12 O8 . . 10.6(7)
N13 C4 N12 O8 . . -101.2(6)
C3 C4 N13 O10 . . 118.0(6)
N12 C4 N13 O10 . . -3.3(7)
N14 C4 N13 O10 . . -116.9(6)
C3 C4 N13 O9 . . -63.6(7)
N12 C4 N13 O9 . . 175.1(5)
N14 C4 N13 O9 . . 61.5(6)
C3 C4 N14 O11 . . -25.3(8)
N12 C4 N14 O11 . . 99.5(6)
N13 C4 N14 O11 . . -146.1(6)
C3 C4 N14 O12 . . 156.8(6)
N12 C4 N14 O12 . . -78.4(7)
N13 C4 N14 O12 . . 36.0(7)
N18 C5 N15 N16 . . 0.0(6)
C6 C5 N15 N16 . . -178.4(5)
N18 C5 N15 Ag3 . . 164.2(4)
C6 C5 N15 Ag3 . . -14.2(8)
N30 Ag3 N15 C5 . . 15.9(6)
N10 Ag3 N15 C5 . . 165.9(5)
N23 Ag3 N15 C5 . . -96.5(5)
N30 Ag3 N15 N16 . . 178.5(3)
N10 Ag3 N15 N16 . . -31.5(4)
N23 Ag3 N15 N16 . . 66.0(4)
C5 N15 N16 N17 . . -0.2(6)
Ag3 N15 N16 N17 . . -167.9(3)
C5 N15 N16 Ag4 . . 151.6(3)
Ag3 N15 N16 Ag4 . . -16.0(5)
N2 Ag4 N16 N17 . . -17.4(4)
N9 Ag4 N16 N17 . . -156.4(4)
N22 Ag4 N16 N17 . . 98.5(4)
N2 Ag4 N16 N15 . . -165.3(4)
N9 Ag4 N16 N15 . . 55.6(4)
N22 Ag4 N16 N15 . . -49.4(4)
N15 N16 N17 N18 . . 0.4(6)
Ag4 N16 N17 N18 . . -150.7(3)
N15 N16 N17 Ag1 . 1_455 170.0(3)
Ag4 N16 N17 Ag1 . 1_455 18.9(5)
N15 C5 N18 N17 . . 0.3(6)
C6 C5 N18 N17 . . 178.7(5)
N16 N17 N18 C5 . . -0.4(6)
Ag1 N17 N18 C5 1_455 . -169.4(4)
C5 C6 N19 O14 . . -30.2(7)
N21 C6 N19 O14 . . -153.6(5)
N20 C6 N19 O14 . . 91.9(6)
C5 C6 N19 O13 . . 152.3(6)
N21 C6 N19 O13 . . 28.8(7)
N20 C6 N19 O13 . . -85.6(7)
C5 C6 N20 O15 . . -40.1(7)
N19 C6 N20 O15 . . -164.2(5)
N21 C6 N20 O15 . . 81.3(6)
C5 C6 N20 O16 . . 141.6(5)
N19 C6 N20 O16 . . 17.5(6)
N21 C6 N20 O16 . . -97.1(6)
C5 C6 N21 O17 . . -69.6(6)
N19 C6 N21 O17 . . 55.5(6)
N20 C6 N21 O17 . . 169.6(5)
C5 C6 N21 O18 . . 109.7(5)
N19 C6 N21 O18 . . -125.2(5)
N20 C6 N21 O18 . . -11.1(6)
N25 C7 N22 N23 . . 1.0(6)
C8 C7 N22 N23 . . 178.9(5)
N25 C7 N22 Ag4 . . -179.5(4)
C8 C7 N22 Ag4 . . -1.6(9)
N2 Ag4 N22 N23 . . -175.2(3)
N9 Ag4 N22 N23 . . -21.8(4)
N16 Ag4 N22 N23 . . 72.0(4)
N2 Ag4 N22 C7 . . 5.4(6)
N9 Ag4 N22 C7 . . 158.8(5)
N16 Ag4 N22 C7 . . -107.4(5)
C7 N22 N23 N24 . . -0.6(5)
Ag4 N22 N23 N24 . . 179.8(3)
C7 N22 N23 Ag3 . . 157.0(3)
Ag4 N22 N23 Ag3 . . -22.6(5)
N30 Ag3 N23 N22 . . -163.5(3)
N10 Ag3 N23 N22 . . 57.5(4)
N15 Ag3 N23 N22 . . -43.5(4)
N30 Ag3 N23 N24 . . -9.6(4)
N10 Ag3 N23 N24 . . -148.6(4)
N15 Ag3 N23 N24 . . 110.5(4)
N22 N23 N24 N25 . . 0.0(6)
Ag3 N23 N24 N25 . . -156.4(3)
N22 N23 N24 Ag2 . . 172.1(3)
Ag3 N23 N24 Ag2 . . 15.7(5)
N37 Ag2 N24 N23 . . -133.3(4)
N4 Ag2 N24 N23 1_655 . 80.7(4)
N31 Ag2 N24 N23 . . -19.0(4)
N37 Ag2 N24 N25 . . 37.1(5)
N4 Ag2 N24 N25 1_655 . -108.9(4)
N31 Ag2 N24 N25 . . 151.3(4)
N22 C7 N25 N24 . . -1.0(6)
C8 C7 N25 N24 . . -178.9(5)
N23 N24 N25 C7 . . 0.6(6)
Ag2 N24 N25 C7 . . -170.7(4)
C7 C8 N26 O19 . . 101.9(6)
N28 C8 N26 O19 . . -132.5(5)
N27 C8 N26 O19 . . -18.1(7)
C7 C8 N26 O20 . . -76.3(6)
N28 C8 N26 O20 . . 49.3(6)
N27 C8 N26 O20 . . 163.7(5)
C7 C8 N27 O24 . . -34.3(7)
N28 C8 N27 O24 . . -160.3(5)
N26 C8 N27 O24 . . 85.8(6)
C7 C8 N27 O23 . . 145.1(5)
N28 C8 N27 O23 . . 19.1(7)
N26 C8 N27 O23 . . -94.8(6)
C7 C8 N28 O21 . . -18.9(7)
N26 C8 N28 O21 . . -141.4(5)
N27 C8 N28 O21 . . 104.0(5)
C7 C8 N28 O22 . . 161.4(5)
N26 C8 N28 O22 . . 38.8(6)
N27 C8 N28 O22 . . -75.8(6)
N32 C9 N29 N30 . . 0.1(6)
C10 C9 N29 N30 . . -177.4(4)
C9 N29 N30 N31 . . -0.2(5)
C9 N29 N30 Ag3 . . 169.7(3)
N10 Ag3 N30 N31 . . 133.9(4)
N15 Ag3 N30 N31 . . -85.4(4)
N23 Ag3 N30 N31 . . 10.8(4)
N10 Ag3 N30 N29 . . -35.1(5)
N15 Ag3 N30 N29 . . 105.6(4)
N23 Ag3 N30 N29 . . -158.1(4)
N29 N30 N31 N32 . . 0.3(6)
Ag3 N30 N31 N32 . . -170.5(3)
N29 N30 N31 Ag2 . . 152.6(3)
Ag3 N30 N31 Ag2 . . -18.1(5)
N24 Ag2 N31 N32 . . 171.0(4)
N37 Ag2 N31 N32 . . -57.6(4)
N4 Ag2 N31 N32 1_655 . 44.9(4)
N24 Ag2 N31 N30 . . 21.6(4)
N37 Ag2 N31 N30 . . 153.0(4)
N4 Ag2 N31 N30 1_655 . -104.5(4)
N29 C9 N32 N31 . . 0.0(6)
C10 C9 N32 N31 . . 177.6(4)
N29 C9 N32 Ag1 . . -171.8(4)
C10 C9 N32 Ag1 . . 5.7(8)
N30 N31 N32 C9 . . -0.2(5)
Ag2 N31 N32 C9 . . -153.8(3)
N30 N31 N32 Ag1 . . 173.4(3)
Ag2 N31 N32 Ag1 . . 19.8(5)
N17 Ag1 N32 C9 1_655 . -9.0(6)
N38 Ag1 N32 C9 . . -160.4(5)
N3 Ag1 N32 C9 1_655 . 103.6(5)
N17 Ag1 N32 N31 1_655 . -180.0(3)
N38 Ag1 N32 N31 . . 28.7(4)
N3 Ag1 N32 N31 1_655 . -67.3(4)
C9 C10 N33 O25 . . 72.3(6)
N35 C10 N33 O25 . . -165.4(5)
N34 C10 N33 O25 . . -51.9(6)
C9 C10 N33 O26 . . -106.0(5)
N35 C10 N33 O26 . . 16.3(6)
N34 C10 N33 O26 . . 129.8(5)
C9 C10 N34 O27 . . 32.3(6)
N33 C10 N34 O27 . . 155.2(4)
N35 C10 N34 O27 . . -91.1(5)
C9 C10 N34 O28 . . -148.4(5)
N33 C10 N34 O28 . . -25.4(6)
N35 C10 N34 O28 . . 88.3(6)
C9 C10 N35 O29 . . 34.7(7)
N33 C10 N35 O29 . . -87.0(6)
N34 C10 N35 O29 . . 158.7(5)
C9 C10 N35 O30 . . -145.9(5)
N33 C10 N35 O30 . . 92.4(5)
N34 C10 N35 O30 . . -21.9(6)
N39 C11 N36 N37 . . 0.2(6)
C12 C11 N36 N37 . . 178.5(5)
C11 N36 N37 N38 . . 0.1(6)
C11 N36 N37 Ag2 . . 170.7(4)
N24 Ag2 N37 N38 . . 164.5(4)
N4 Ag2 N37 N38 1_655 . -43.4(4)
N31 Ag2 N37 N38 . . 42.8(4)
N24 Ag2 N37 N36 . . -5.1(5)
N4 Ag2 N37 N36 1_655 . 147.0(4)
N31 Ag2 N37 N36 . . -126.8(4)
N36 N37 N38 N39 . . -0.3(6)
Ag2 N37 N38 N39 . . -171.5(3)
N36 N37 N38 Ag1 . . 174.7(3)
Ag2 N37 N38 Ag1 . . 3.5(6)
N17 Ag1 N38 N37 1_655 . 169.4(4)
N32 Ag1 N38 N37 . . -45.7(4)
N3 Ag1 N38 N37 1_655 . 41.4(4)
N17 Ag1 N38 N39 1_655 . -16.4(5)
N32 Ag1 N38 N39 . . 128.5(4)
N3 Ag1 N38 N39 1_655 . -144.4(4)
N36 C11 N39 N38 . . -0.4(6)
C12 C11 N39 N38 . . -178.6(5)
N37 N38 N39 C11 . . 0.4(6)
Ag1 N38 N39 C11 . . -174.4(4)
C11 C12 N40 O31 . . 65.2(6)
N41 C12 N40 O31 . . -61.5(6)
N42 C12 N40 O31 . . -173.5(4)
C11 C12 N40 O32 . . -112.7(5)
N41 C12 N40 O32 . . 120.6(5)
N42 C12 N40 O32 . . 8.7(6)
C11 C12 N41 O35 . . -138.3(6)
N40 C12 N41 O35 . . -16.1(7)
N42 C12 N41 O35 . . 96.5(6)
C11 C12 N41 O36 . . 44.9(7)
N40 C12 N41 O36 . . 167.1(5)
N42 C12 N41 O36 . . -80.3(6)
C11 C12 N42 O33 . . 24.2(7)
N41 C12 N42 O33 . . 151.5(5)
N40 C12 N42 O33 . . -94.5(6)
C11 C12 N42 O34 . . -156.9(5)
N41 C12 N42 O34 . . -29.6(6)
N40 C12 N42 O34 . . 84.4(6)
